data_2006877
loop_
_publ_author_name
'Fl\"orke, Ulrich'
'Haupt, Hans-J\"urgen'

_publ_section_title
;
 Octacarbonyl-\m-chloro-\m-dicyclohexylphosphido-dimanganese
;
_journal_issue 12
_journal_name_full 'Acta Crystallographica Section C'
_journal_page_first 1799
_journal_page_last 1801
_journal_paper_doi 10.1107/S0108270197010354
_journal_volume 53
_journal_year 1997
_chemical_formula_iupac '[Mn2 Cl (C12 H22 P1) (C1 O1)8]'
_chemical_formula_sum 'C20 H22 Cl Mn2 O8 P'
_chemical_formula_weight 566.68
_chemical_name_systematic
;
 octacarbonyl-\m-chloro-\m-dicyclohexylphosphido-dimanganese
;
_space_group_IT_number 15
_symmetry_cell_setting monoclinic
_symmetry_space_group_name_Hall '-C 2yc'
_symmetry_space_group_name_H-M 'C 1 2/c 1'
_audit_creation_method SHELXL
_cell_angle_alpha 90.00
_cell_angle_beta 114.100(10)
_cell_angle_gamma 90.00
_cell_formula_units_Z 4
_cell_length_a 17.659(3)
_cell_length_b 8.477(2)
_cell_length_c 17.763(3)
_cell_measurement_reflns_used 30
_cell_measurement_temperature 293(2)
_cell_measurement_theta_max 17.5
_cell_measurement_theta_min 8.0
_cell_volume 2427.3(8)
_computing_structure_refinement SHELXTL
_computing_structure_solution 'SHELXTL (Siemens, 1995)'
_diffrn_ambient_temperature 293(2)
_diffrn_measurement_device_type 'Siemens R3m'
_diffrn_measurement_method \w
_diffrn_radiation_monochromator graphite
_diffrn_radiation_source 'fine-focus sealed tube'
_diffrn_radiation_type MoK\a
_diffrn_radiation_wavelength 0.71073
_diffrn_reflns_av_R_equivalents 0.042
_diffrn_reflns_av_sigmaI/netI 0.0424
_diffrn_reflns_limit_h_max 20
_diffrn_reflns_limit_h_min -22
_diffrn_reflns_limit_k_max 11
_diffrn_reflns_limit_k_min 0
_diffrn_reflns_limit_l_max 23
_diffrn_reflns_limit_l_min 0
_diffrn_reflns_number 2886
_diffrn_reflns_theta_max 27.56
_diffrn_reflns_theta_min 2.51
_diffrn_standards_decay_% insignificant
_diffrn_standards_interval_count 400
_diffrn_standards_number 3
_exptl_absorpt_coefficient_mu 1.258
_exptl_absorpt_correction_T_max 0.797
_exptl_absorpt_correction_T_min 0.674
_exptl_absorpt_correction_type '\y scan (SHELXTL; Siemens, 1995)'
_exptl_crystal_colour red
_exptl_crystal_density_diffrn 1.551
_exptl_crystal_density_meas ?
_exptl_crystal_description prism
_exptl_crystal_F_000 1152
_exptl_crystal_size_max 0.40
_exptl_crystal_size_mid 0.30
_exptl_crystal_size_min 0.18
_refine_diff_density_max 0.538
_refine_diff_density_min -0.354
_refine_ls_extinction_method none
_refine_ls_goodness_of_fit_all 1.028
_refine_ls_goodness_of_fit_ref 1.103
_refine_ls_hydrogen_treatment constr
_refine_ls_matrix_type full
_refine_ls_number_parameters 146
_refine_ls_number_reflns 2794
_refine_ls_number_restraints 0
_refine_ls_restrained_S_all 1.028
_refine_ls_restrained_S_obs 1.103
_refine_ls_R_factor_all 0.084
_refine_ls_R_factor_gt 0.048
_refine_ls_shift/su_max <0.001
_refine_ls_shift/su_mean 0.000
_refine_ls_structure_factor_coef Fsqd
_refine_ls_weighting_details 'w = 1/[\s^2^(Fo^2^)+(0.0531P)^2^+1.6821P] where P = (Fo^2^+2Fc^2^)/3'
_refine_ls_weighting_scheme calc
_refine_ls_wR_factor_all 0.122
_refine_ls_wR_factor_ref 0.104
_reflns_number_gt 1834
_reflns_number_total 2794
_reflns_threshold_expression I>2\s(I)
_cod_data_source_file sk1124.cif
_cod_data_source_block I
_cod_depositor_comments
;
The following automatic conversions were performed:

'_exptl_crystal_density_meas' value 'not measured' was changed to '?'
- the value is perceived as not measured.

Automatic conversion script
Id: cif_fix_values 3008 2015-01-20 13:52:24Z robertas 

The following automatic conversions were performed:

'_refine_ls_weighting_scheme' value 'calc w =
1/[\s^2^(Fo^2^)+(0.0531P)^2^+1.6821P] where P = (Fo^2^+2Fc^2^)/3' was
changed to 'calc'. New tag '_refine_ls_weighting_details' was
created. The value of the new tag was set to 'w =
1/[\s^2^(Fo^2^)+(0.0531P)^2^+1.6821P] where P = (Fo^2^+2Fc^2^)/3'.

Automatic conversion script
Id: cif_fix_values 3143 2015-03-26 13:38:13Z robertas 
;
_cod_original_sg_symbol_H-M 'C 2/c'
_cod_database_code 2006877

loop_
_symmetry_equiv_pos_as_xyz
'x, y, z'
'-x, y, -z+1/2'
'x+1/2, y+1/2, z'
'-x+1/2, y+1/2, -z+1/2'
'-x, -y, -z'
'x, -y, z-1/2'
'-x+1/2, -y+1/2, -z'
'x+1/2, -y+1/2, z-1/2'

loop_
_atom_site_label
_atom_site_fract_x
_atom_site_fract_y
_atom_site_fract_z
_atom_site_U_iso_or_equiv
_atom_site_adp_type
_atom_site_calc_flag
_atom_site_refinement_flags
_atom_site_occupancy
_atom_site_disorder_group
_atom_site_type_symbol
Mn1 -.07727(3) -.04693(7) .29364(3) .0395(2) Uani d . 1 . Mn
P1 0 -.2334(2) .2500 .0315(3) Uani d S 1 . P
Cl1 0 .1373(2) .2500 .0525(4) Uani d S 1 . Cl
C1 -.1281(3) .1183(6) .3232(3) .0586(11) Uani d . 1 . C
O1 -.1584(2) .2192(4) .3424(2) .0888(11) Uani d . 1 . O
C2 -.1596(2) -.0481(5) .1863(2) .0484(9) Uani d . 1 . C
O2 -.2098(2) -.0468(4) .1219(2) .0749(9) Uani d . 1 . O
C3 .0094(2) -.0487(6) .3981(2) .0526(9) Uani d . 1 . C
O3 .0606(2) -.0468(5) .4619(2) .0805(10) Uani d . 1 . O
C4 -.1343(2) -.1898(5) .3241(2) .0496(10) Uani d . 1 . C
O4 -.1726(2) -.2773(4) .3430(2) .0730(9) Uani d . 1 . O
C11 .0678(2) -.3623(4) .3379(2) .0381(8) Uani d . 1 . C
H11 .0986(2) -.2880(4) .3821(2) .046 Uiso calc R 1 . H
C12 .1353(2) -.4585(6) .3254(2) .0550(10) Uani d . 1 . C
H12A .1099(2) -.5430(6) .2863(2) .066 Uiso calc R 1 . H
H12B .1655(2) -.3912(6) .3029(2) .066 Uiso calc R 1 . H
C13 .1946(2) -.5273(6) .4067(3) .0634(12) Uani d . 1 . C
H13A .2359(2) -.5906(6) .3975(3) .076 Uiso calc R 1 . H
H13B .2234(2) -.4421(6) .4438(3) .076 Uiso calc R 1 . H
C14 .1512(3) -.6284(5) .4469(3) .0603(11) Uani d . 1 . C
H14A .1289(3) -.7216(5) .4135(3) .072 Uiso calc R 1 . H
H14B .1909(3) -.6624(5) .5007(3) .072 Uiso calc R 1 . H
C15 .0826(3) -.5401(6) .4564(2) .0660(12) Uani d . 1 . C
H15A .1061(3) -.4566(6) .4966(2) .079 Uiso calc R 1 . H
H15B .0527(3) -.6111(6) .4773(2) .079 Uiso calc R 1 . H
C16 .0218(2) -.4681(5) .3751(2) .0547(10) Uani d . 1 . C
H16A -.0064(2) -.5517(5) .3366(2) .066 Uiso calc R 1 . H
H16B -.0196(2) -.4066(5) .3849(2) .066 Uiso calc R 1 . H

loop_
_atom_site_aniso_label
_atom_site_aniso_U_11
_atom_site_aniso_U_22
_atom_site_aniso_U_33
_atom_site_aniso_U_12
_atom_site_aniso_U_13
_atom_site_aniso_U_23
Mn1 .0369(3) .0476(3) .0342(3) .0099(3) .0149(2) .0034(3)
P1 .0289(6) .0383(7) .0267(6) .000 .0109(5) .000
Cl1 .0583(8) .0417(8) .0599(8) .000 .0266(7) .000
C1 .055(2) .062(3) .061(3) .010(2) .025(2) .000(2)
O1 .091(2) .075(2) .107(3) .031(2) .047(2) -.016(2)
C2 .044(2) .053(2) .049(2) .010(2) .020(2) .010(2)
O2 .058(2) .094(2) .050(2) .015(2) -.0016(14) .005(2)
C3 .056(2) .065(3) .039(2) .015(2) .021(2) -.002(2)
O3 .072(2) .114(3) .040(2) .026(2) .0073(15) -.013(2)
C4 .048(2) .062(3) .046(2) .017(2) .027(2) .007(2)
O4 .074(2) .081(2) .086(2) .009(2) .054(2) .021(2)
C11 .035(2) .045(2) .033(2) .008(2) .0120(14) .003(2)
C12 .052(2) .068(3) .051(2) .019(2) .027(2) .011(2)
C13 .046(2) .081(3) .060(3) .024(2) .018(2) .010(2)
C14 .062(3) .056(3) .054(2) .022(2) .015(2) .014(2)
C15 .072(3) .080(3) .052(2) .028(3) .032(2) .030(3)
C16 .046(2) .068(3) .052(2) .014(2) .022(2) .024(2)

loop_
_atom_type_symbol
_atom_type_description
_atom_type_scat_dispersion_real
_atom_type_scat_dispersion_imag
_atom_type_scat_source
C C 0.0033 0.0016 'International Tables Vol C Tables 4.2.6.8 and 6.1.1.4'
H H 0.0000 0.0000 'International Tables Vol C Tables 4.2.6.8 and 6.1.1.4'
O O 0.0106 0.0060 'International Tables Vol C Tables 4.2.6.8 and 6.1.1.4'
P P 0.1023 0.0942 'International Tables Vol C Tables 4.2.6.8 and 6.1.1.4'
Mn Mn 0.3368 0.7283 'International Tables Vol C Tables 4.2.6.8 and 6.1.1.4'
Cl Cl 0.1484 0.1585 'International Tables Vol C Tables 4.2.6.8 and 6.1.1.4'

loop_
_geom_angle_atom_site_label_1
_geom_angle_atom_site_label_2
_geom_angle_atom_site_label_3
_geom_angle_site_symmetry_1
_geom_angle_site_symmetry_3
_geom_angle
_geom_angle_publ_flag
C4 Mn1 C1 . . 91.6(2) n
C4 Mn1 C3 . . 91.6(2) n
C1 Mn1 C3 . . 91.1(2) n
C4 Mn1 C2 . . 90.3(2) n
C1 Mn1 C2 . . 91.6(2) n
C3 Mn1 C2 . . 176.62(15) n
C4 Mn1 Cl1 . . 177.99(13) n
C1 Mn1 Cl1 . . 90.28(14) n
C3 Mn1 Cl1 . . 89.01(14) n
C2 Mn1 Cl1 . . 88.98(12) n
C4 Mn1 P1 . . 96.63(12) n
C1 Mn1 P1 . . 171.75(14) n
C3 Mn1 P1 . . 88.43(12) n
C2 Mn1 P1 . . 88.58(12) n
Cl1 Mn1 P1 . . 81.48(4) y
C11 P1 C11 . 2 109.0(2) n
C11 P1 Mn1 . . 111.45(10) n
C11 P1 Mn1 2 . 113.28(10) n
C11 P1 Mn1 . 2 113.28(10) n
C11 P1 Mn1 2 2 111.45(10) n
Mn1 P1 Mn1 . 2 98.18(6) y
Mn1 Cl1 Mn1 2 . 98.86(6) y
O1 C1 Mn1 . . 179.0(4) n
O2 C2 Mn1 . . 178.9(4) n
O3 C3 Mn1 . . 178.2(4) n
O4 C4 Mn1 . . 177.8(3) n
C16 C11 C12 . . 109.4(3) n
C16 C11 P1 . . 115.4(2) n
C12 C11 P1 . . 117.3(2) n
C13 C12 C11 . . 110.1(3) n
C14 C13 C12 . . 112.5(3) n
C15 C14 C13 . . 111.2(3) n
C14 C15 C16 . . 112.5(3) n
C11 C16 C15 . . 110.5(3) n

loop_
_geom_bond_atom_site_label_1
_geom_bond_atom_site_label_2
_geom_bond_site_symmetry_2
_geom_bond_distance
_geom_bond_publ_flag
Mn1 C4 . 1.794(4) y
Mn1 C1 . 1.852(4) y
Mn1 C3 . 1.861(4) y
Mn1 C2 . 1.868(4) y
Mn1 Cl1 . 2.4010(12) y
Mn1 P1 . 2.4134(11) y
P1 C11 . 1.880(3) n
P1 C11 2 1.880(3) n
P1 Mn1 2 2.4134(11) no
Cl1 Mn1 2 2.4010(12) no
C1 O1 . 1.133(5) n
C2 O2 . 1.125(4) n
C3 O3 . 1.126(4) n
C4 O4 . 1.143(5) n
C11 C16 . 1.529(5) n
C11 C12 . 1.534(5) n
C12 C13 . 1.513(5) n
C13 C14 . 1.510(6) n
C14 C15 . 1.491(5) n
C15 C16 . 1.531(5) n
